data_7222271
loop_
_publ_author_name
'Kaleta, Ji\<r\'i'
'Michl, Josef'
'M\'ezi\`ere, C\'ecile'
'Simonov, Sergey'
'Zorina, Leokadiya'
'Wzietek, Pawel'
'Rodr\'iguez-Fortea, Antonio'
'Canadell, Enric'
'Batail, Patrick'

_publ_section_title
;
 Gearing motion in cogwheel pairs of molecular rotors: weak-coupling limit
;
_journal_issue 41
_journal_name_full CrystEngComm
_journal_page_first 7829
_journal_paper_doi 10.1039/C5CE01372K
_journal_volume 17
_journal_year 2015
_chemical_compound_source 'synthesis as described'
_chemical_formula_moiety 'C28 H20 N2'
_chemical_formula_sum 'C28 H20 N2'
_chemical_formula_weight 384.46
_chemical_name_systematic
;
 ?
;
_space_group_IT_number 14
_symmetry_cell_setting monoclinic
_symmetry_space_group_name_Hall '-P 2ybc'
_symmetry_space_group_name_H-M 'P 1 21/c 1'
_atom_sites_solution_hydrogens geom
_atom_sites_solution_primary direct
_atom_sites_solution_secondary difmap
_audit_creation_method SHELXL-97
_audit_update_record
;
2015-07-09 deposited with the CCDC.
2015-09-22 downloaded from the CCDC.
;
_cell_angle_alpha 90.00
_cell_angle_beta 93.68(5)
_cell_angle_gamma 90.00
_cell_formula_units_Z 2
_cell_length_a 5.7123(19)
_cell_length_b 5.7076(17)
_cell_length_c 33.016(18)
_cell_measurement_reflns_used 601
_cell_measurement_temperature 293(2)
_cell_measurement_theta_max 27.08
_cell_measurement_theta_min 3.09
_cell_volume 1074.2(8)
_computing_cell_refinement 'Dirax/lsq (Duisenberg & Schreurs, 1989-2000)'
_computing_data_collection 'Collect (Nonius BV, 1997-2000)'
_computing_data_reduction 'EvalCCD (Duisenberg & Schreurs 1990-2000)'
_computing_molecular_graphics 'DIAMOND 3.1 (Crystal Impact GbR 2005)'
_computing_publication_material 'WinGX publication routines (Farrugia, 1999)'
_computing_structure_refinement 'SHELXL-97 (Sheldrick, 1997)'
_computing_structure_solution 'SHELXS-97 (Sheldrick, 1997)'
_diffrn_ambient_temperature 293(2)
_diffrn_detector_area_resol_mean 9
_diffrn_measured_fraction_theta_full 0.985
_diffrn_measured_fraction_theta_max 0.984
_diffrn_measurement_device '\k-geometry diffractometer'
_diffrn_measurement_device_type 'Bruker Nonius KappaCCD'
_diffrn_measurement_method 'combined \f and \w-scans'
_diffrn_radiation_monochromator graphite
_diffrn_radiation_source 'fine-focus sealed tube'
_diffrn_radiation_type MoK\a
_diffrn_radiation_wavelength 0.71073
_diffrn_reflns_av_R_equivalents 0.1652
_diffrn_reflns_av_sigmaI/netI 0.2546
_diffrn_reflns_limit_h_max 7
_diffrn_reflns_limit_h_min -7
_diffrn_reflns_limit_k_max 7
_diffrn_reflns_limit_k_min -6
_diffrn_reflns_limit_l_max 42
_diffrn_reflns_limit_l_min -42
_diffrn_reflns_number 7162
_diffrn_reflns_theta_full 26.00
_diffrn_reflns_theta_max 27.08
_diffrn_reflns_theta_min 3.09
_exptl_absorpt_coefficient_mu 0.070
_exptl_absorpt_correction_T_max 0.7455
_exptl_absorpt_correction_T_min 0.3587
_exptl_absorpt_correction_type multi-scan
_exptl_absorpt_process_details sadabs
_exptl_crystal_colour colorless
_exptl_crystal_density_diffrn 1.189
_exptl_crystal_density_method 'not measured'
_exptl_crystal_description plate
_exptl_crystal_F_000 404
_exptl_crystal_size_max 0.36
_exptl_crystal_size_mid 0.23
_exptl_crystal_size_min 0.02
_refine_diff_density_max 0.297
_refine_diff_density_min -0.315
_refine_diff_density_rms 0.092
_refine_ls_extinction_coef 0.013(5)
_refine_ls_extinction_expression Fc^*^=kFc[1+0.001xFc^2^\l^3^/sin(2\q)]^-1/4^
_refine_ls_extinction_method SHELXL
_refine_ls_goodness_of_fit_ref 0.861
_refine_ls_hydrogen_treatment constr
_refine_ls_matrix_type full
_refine_ls_number_parameters 166
_refine_ls_number_reflns 2400
_refine_ls_number_restraints 0
_refine_ls_restrained_S_all 0.861
_refine_ls_R_factor_all 0.2607
_refine_ls_R_factor_gt 0.0769
_refine_ls_shift/su_max 0.000
_refine_ls_shift/su_mean 0.000
_refine_ls_structure_factor_coef Fsqd
_refine_ls_weighting_details 'calc w=1/[\s^2^(Fo^2^)+(0.0374P)^2^+0.0000P] where P=(Fo^2^+2Fc^2^)/3'
_refine_ls_weighting_scheme calc
_refine_ls_wR_factor_gt 0.1598
_refine_ls_wR_factor_ref 0.2016
_reflns_number_gt 790
_reflns_number_total 2400
_reflns_threshold_expression >2\s(I)
_cod_data_source_file c5ce01372k2.cif
_cod_data_source_block structure1_293K
_cod_depositor_comments 'Adding full bibliography for 7222270--7222271.cif.'
_cod_original_sg_symbol_H-M 'P 21/c'
_cod_database_code 7222271

loop_
_symmetry_equiv_pos_as_xyz
'x, y, z'
'-x, y+1/2, -z+1/2'
'-x, -y, -z'
'x, -y-1/2, z-1/2'

loop_
_atom_site_label
_atom_site_type_symbol
_atom_site_fract_x
_atom_site_fract_y
_atom_site_fract_z
_atom_site_U_iso_or_equiv
_atom_site_adp_type
_atom_site_occupancy
_atom_site_symmetry_multiplicity
_atom_site_calc_flag
_atom_site_refinement_flags
_atom_site_disorder_assembly
_atom_site_disorder_group
N1 N 1.2548(5) -0.6858(6) 0.22511(9) 0.0650(9) Uani 1 1 d . . .
C1 C 1.0424(6) -0.7560(6) 0.21087(10) 0.0613(11) Uani 1 1 d . . .
H1 H 0.9909 -0.9028 0.2187 0.074 Uiso 1 1 calc R . .
C2 C 1.3245(6) -0.4768(7) 0.21269(11) 0.0636(11) Uani 1 1 d . . .
H2 H 1.4728 -0.4252 0.2219 0.076 Uiso 1 1 calc R . .
C3 C 0.8955(5) -0.6250(6) 0.18542(10) 0.0510(9) Uani 1 1 d . . .
H3 H 0.7478 -0.6812 0.1768 0.061 Uiso 1 1 calc R . .
C4 C 1.1915(5) -0.3320(6) 0.18704(10) 0.0584(10) Uani 1 1 d . . .
H4 H 1.2482 -0.1869 0.1794 0.070 Uiso 1 1 calc R . .
C5 C 0.9697(5) -0.4087(6) 0.17282(9) 0.0504(9) Uani 1 1 d . . .
C6 C 0.8214(6) -0.2617(6) 0.14620(11) 0.0593(10) Uani 1 1 d . . .
C7 C 0.6948(5) -0.1450(6) 0.12460(10) 0.0577(10) Uani 1 1 d . A .
C8 C 0.5452(5) -0.0062(6) 0.09673(10) 0.0528(10) Uani 1 1 d . . .
C9A C 0.3591(16) 0.1794(18) 0.1077(2) 0.075(4) Uani 0.62(2) 1 d P A 1
H9A1 H 0.2217 0.1195 0.1201 0.090 Uiso 0.62(2) 1 calc PR A 1
H9A2 H 0.4199 0.3222 0.1203 0.090 Uiso 0.62(2) 1 calc PR A 1
C10A C 0.6177(12) 0.1712(19) 0.0650(3) 0.084(5) Uani 0.62(2) 1 d P A 1
H10A H 0.6906 0.3139 0.0756 0.101 Uiso 0.62(2) 1 calc PR A 1
H10B H 0.6960 0.1068 0.0423 0.101 Uiso 0.62(2) 1 calc PR A 1
C11A C 0.3642(19) -0.0944(13) 0.0646(3) 0.087(6) Uani 0.62(2) 1 d P A 1
H11A H 0.2272 -0.1699 0.0746 0.104 Uiso 0.62(2) 1 calc PR A 1
H11B H 0.4259 -0.1771 0.0419 0.104 Uiso 0.62(2) 1 calc PR A 1
C9B C 0.547(2) -0.013(3) 0.0486(4) 0.073(6) Uani 0.38(2) 1 d P A 2
H9B1 H 0.6852 0.0515 0.0370 0.087 Uiso 0.38(2) 1 calc PR A 2
H9B2 H 0.4907 -0.1557 0.0355 0.087 Uiso 0.38(2) 1 calc PR A 2
C10B C 0.279(2) -0.008(3) 0.0930(6) 0.091(9) Uani 0.38(2) 1 d P A 2
H10C H 0.2016 0.0571 0.1159 0.109 Uiso 0.38(2) 1 calc PR A 2
H10D H 0.2057 -0.1508 0.0826 0.109 Uiso 0.38(2) 1 calc PR A 2
C11B C 0.544(4) 0.263(2) 0.0924(6) 0.085(9) Uani 0.38(2) 1 d P A 2
H11C H 0.6815 0.3320 0.0816 0.102 Uiso 0.38(2) 1 calc PR A 2
H11D H 0.4878 0.3499 0.1151 0.102 Uiso 0.38(2) 1 calc PR A 2
C12 C 0.3517(5) 0.1718(6) 0.06064(10) 0.0542(10) Uani 1 1 d . A .
C13 C 0.2023(6) 0.3110(6) 0.03306(11) 0.0598(10) Uani 1 1 d . . .
C14 C 0.0726(6) 0.4306(6) 0.01219(11) 0.0632(11) Uani 1 1 d . . .

loop_
_atom_site_aniso_label
_atom_site_aniso_U_11
_atom_site_aniso_U_22
_atom_site_aniso_U_33
_atom_site_aniso_U_23
_atom_site_aniso_U_13
_atom_site_aniso_U_12
N1 0.0542(18) 0.069(2) 0.070(2) 0.0002(18) -0.0093(15) 0.0213(16)
C1 0.073(3) 0.053(2) 0.058(2) 0.0068(19) 0.004(2) 0.0116(19)
C2 0.049(2) 0.066(3) 0.074(3) -0.004(2) -0.0088(18) 0.000(2)
C3 0.0458(19) 0.046(2) 0.060(2) 0.0007(19) -0.0025(16) 0.0052(16)
C4 0.051(2) 0.057(2) 0.066(2) 0.008(2) -0.0048(17) 0.0021(17)
C5 0.0430(19) 0.056(2) 0.051(2) 0.0013(19) -0.0039(15) 0.0108(17)
C6 0.056(2) 0.048(2) 0.072(3) 0.002(2) -0.0071(19) 0.0035(18)
C7 0.054(2) 0.053(2) 0.065(2) 0.008(2) -0.0057(18) 0.0000(17)
C8 0.0449(19) 0.055(2) 0.056(2) 0.016(2) -0.0142(16) 0.0037(16)
C9A 0.072(7) 0.075(8) 0.077(6) 0.009(5) -0.008(4) 0.032(6)
C10A 0.059(4) 0.089(11) 0.101(9) 0.035(9) -0.014(5) 0.001(5)
C11A 0.109(11) 0.051(5) 0.092(9) 0.009(5) -0.057(9) 0.004(5)
C9B 0.053(8) 0.069(11) 0.095(10) 0.006(7) -0.008(6) -0.011(8)
C10B 0.072(9) 0.092(19) 0.107(16) 0.049(17) -0.015(8) -0.001(8)
C11B 0.112(19) 0.048(8) 0.088(15) 0.013(8) -0.056(15) 0.002(8)
C12 0.0438(19) 0.054(2) 0.063(3) 0.012(2) -0.0095(16) 0.0067(17)
C13 0.053(2) 0.053(2) 0.072(3) 0.013(2) -0.0118(19) -0.0112(18)
C14 0.054(2) 0.058(2) 0.074(3) 0.015(2) -0.0190(18) -0.0018(17)

loop_
_atom_type_symbol
_atom_type_description
_atom_type_scat_dispersion_real
_atom_type_scat_dispersion_imag
_atom_type_scat_source
C C 0.0033 0.0016 'International Tables Vol C Tables 4.2.6.8 and 6.1.1.4'
H H 0.0000 0.0000 'International Tables Vol C Tables 4.2.6.8 and 6.1.1.4'
N N 0.0061 0.0033 'International Tables Vol C Tables 4.2.6.8 and 6.1.1.4'

loop_
_geom_angle_atom_site_label_1
_geom_angle_atom_site_label_2
_geom_angle_atom_site_label_3
_geom_angle
_geom_angle_site_symmetry_3
C1 N1 C2 116.3(3) .
N1 C1 C3 124.0(3) .
N1 C2 C4 124.3(3) .
C5 C3 C1 119.0(3) .
C2 C4 C5 118.2(3) .
C3 C5 C4 118.1(3) .
C3 C5 C6 121.5(3) .
C4 C5 C6 120.4(3) .
C7 C6 C5 178.2(4) .
C6 C7 C8 177.5(4) .
C7 C8 C10B 126.5(6) .
C7 C8 C11B 127.0(5) .
C10B C8 C11B 89.9(10) .
C7 C8 C11A 127.5(4) .
C10B C8 C11A 46.3(7) .
C11B C8 C11A 105.4(5) .
C7 C8 C10A 128.3(3) .
C11A C8 C10A 86.7(6) .
C7 C8 C9A 127.3(4) .
C11A C8 C9A 86.8(5) .
C10A C8 C9A 85.9(5) .
C7 C8 C9B 125.4(5) .
C10B C8 C9B 89.5(8) .
C11B C8 C9B 86.1(9) .
C9A C8 C9B 107.3(5) .
C7 C8 C12 179.8(3) .
C10B C8 C12 53.4(5) .
C11B C8 C12 53.2(4) .
C11A C8 C12 52.2(3) .
C10A C8 C12 51.7(3) .
C9A C8 C12 52.8(3) .
C9B C8 C12 54.5(4) .
C12 C9A C8 74.0(4) .
C12 C10A C8 75.7(4) .
C12 C10A C11A 46.7(3) .
C8 C10A C11A 46.4(3) .
C8 C11A C12 75.8(4) .
C8 C11A C10A 46.9(4) .
C12 C11A C10A 46.3(3) .
C12 C9B C8 71.8(6) .
C12 C9B C11B 46.5(6) .
C8 C9B C11B 46.0(6) .
C8 C10B C12 74.9(6) .
C8 C11B C12 74.3(6) .
C8 C11B C9B 47.9(6) .
C12 C11B C9B 48.4(5) .
C13 C12 C10A 127.5(4) .
C13 C12 C11B 127.1(5) .
C13 C12 C10B 128.4(5) .
C11B C12 C10B 88.0(9) .
C13 C12 C9A 126.3(4) .
C10A C12 C9A 86.7(5) .
C13 C12 C11A 128.5(4) .
C10A C12 C11A 87.0(5) .
C11B C12 C11A 104.3(5) .
C10B C12 C11A 45.6(6) .
C9A C12 C11A 86.8(5) .
C13 C12 C9B 126.7(5) .
C11B C12 C9B 85.1(9) .
C10B C12 C9B 87.7(8) .
C13 C12 C8 179.5(3) .
C10A C12 C8 52.5(3) .
C11B C12 C8 52.5(4) .
C10B C12 C8 51.6(4) .
C9A C12 C8 53.2(3) .
C11A C12 C8 51.9(3) .
C9B C12 C8 53.7(4) .
C14 C13 C12 176.2(4) .
C13 C14 C14 178.9(5) 3_565

loop_
_geom_bond_atom_site_label_1
_geom_bond_atom_site_label_2
_geom_bond_distance
_geom_bond_site_symmetry_2
N1 C1 1.334(4) .
N1 C2 1.331(4) .
C1 C3 1.371(4) .
C2 C4 1.376(4) .
C3 C5 1.378(4) .
C4 C5 1.393(4) .
C5 C6 1.449(5) .
C6 C7 1.187(4) .
C7 C8 1.450(5) .
C8 C10B 1.520(12) .
C8 C11B 1.542(12) .
C8 C11A 1.520(7) .
C8 C10A 1.533(8) .
C8 C9A 1.560(7) .
C8 C9B 1.589(13) .
C9A C12 1.552(8) .
C10A C12 1.517(7) .
C11A C12 1.527(8) .
C9B C12 1.605(13) .
C10B C12 1.557(14) .
C11B C12 1.558(12) .
C12 C13 1.445(5) .
C13 C14 1.193(4) .
C14 C14 1.370(7) 3_565

loop_
_geom_hbond_atom_site_label_D
_geom_hbond_atom_site_label_H
_geom_hbond_atom_site_label_A
_geom_hbond_distance_DH
_geom_hbond_distance_HA
_geom_hbond_distance_DA
_geom_hbond_angle_DHA
_geom_hbond_site_symmetry_A
C2 H2 N1 0.93 2.64 3.481(4) 150.0 2_855
